data_1511746
loop_
_publ_author_name
'Dzhurinskii, B.F.'
'Ilyukhin, A.B.'

_publ_section_title
;
 Rare-earth and lead mixed anionic oxoborates
;
_journal_name_full Kristallografiya
_journal_page_first 442
_journal_page_last 448
_journal_volume 47
_journal_year 2002
_chemical_formula_sum 'B4 Ho8.66 O19'
_chemical_name_systematic 'Ho8.66 (B O3)2 (B2 O5) O8'
_space_group_IT_number 12
_symmetry_space_group_name_Hall '-C 2y'
_symmetry_space_group_name_H-M 'C 1 2/m 1'
_cell_angle_alpha 90
_cell_angle_beta 119.81
_cell_angle_gamma 90
_cell_formula_units_Z 2
_cell_length_a 18.207
_cell_length_b 3.6685
_cell_length_c 14.024
_cell_volume 812.751
_citation_journal_id_ASTM KRISAJ
_cod_data_source_file boron4-x_82.cif
_cod_data_source_block B4Ho8.66O19
_cod_original_cell_volume 812.7515
_cod_database_code 1511746

loop_
_symmetry_equiv_pos_as_xyz
x,y,z
-x,y,-z
-x,-y,-z
x,-y,z
x+1/2,y+1/2,z
-x+1/2,y+1/2,-z
-x+1/2,-y+1/2,-z
x+1/2,-y+1/2,z

loop_
_atom_site_label
_atom_site_type_symbol
_atom_site_fract_x
_atom_site_fract_y
_atom_site_fract_z
_atom_site_occupancy
_atom_site_U_iso_or_equiv
O10 O-2 0.4825 0.5 0.462 0.5 0.0
B1 B+3 0.68 0.5 0.1777 1 0.0
Ho5 Ho+3 0.73695 0 0.5924 0.96 0.0
O9 O-2 0.545 0.5 0.3682 1 0.0
B2 B+3 0.5629 0.5 0.478 1 0.0
O4 O-2 0.6949 0 0.4125 1 0.0
Ho4 Ho+3 0 0 0 0.964 0.0
O7 O-2 0.7677 0.5 0.2467 1 0.0
O8 O-2 0.6413 0.5 0.5676 1 0.0
O5 O-2 0.6442 0.5 0.0657 1 0.0
Ho2 Ho+3 0.37121 0.5 0.27183 0.96 0.0
Ho3 Ho+3 0.55822 0 0.27536 0.96 0.0
Ho1 Ho+3 0.34281 0 0.04217 0.96 0.0
O6 O-2 0.6291 0.5 0.2273 1 0.0
O3 O-2 0.4201 0 0.2332 1 0.0
O2 O-2 0.4848 0 0.0904 1 0.0
O1 O-2 0.2968 0.5 0.0909 1 0.0
